data_2239256
loop_
_publ_author_name
'Sharma, Naresh'
'Brahmachari, Goutam'
'Das, Suvankar'
'Kant, Rajni'
'Gupta, Vivek K.'

_publ_section_title
;
 2-[4-(Piperidin-1-yl)-5<i>H</i>-chromeno[2,3-<i>d</i>]pyrimidin-2-yl]phenol
;
_journal_issue 4
_journal_name_full 'Acta Crystallographica Section E'
_journal_page_first o447
_journal_page_last o448
_journal_paper_doi 10.1107/S1600536814005625
_journal_volume 70
_journal_year 2014
_chemical_formula_iupac 'C22 H21 N3 O2'
_chemical_formula_moiety 'C22 H21 N3 O2'
_chemical_formula_sum 'C22 H21 N3 O2'
_chemical_formula_weight 359.42
_chemical_name_systematic
;
2-[4-(Piperidin-1-yl)-5<i>H</i>-chromeno[2,3-<i>d</i>]pyrimidin-2-yl]phenol
;
_space_group_IT_number 14
_symmetry_cell_setting monoclinic
_symmetry_space_group_name_Hall '-P 2yn'
_symmetry_space_group_name_H-M 'P 1 21/n 1'
_atom_sites_solution_hydrogens geom
_atom_sites_solution_primary direct
_atom_sites_solution_secondary difmap
_audit_creation_method SHELXL-97
_cell_angle_alpha 90.00
_cell_angle_beta 109.381(6)
_cell_angle_gamma 90.00
_cell_formula_units_Z 4
_cell_length_a 9.9826(5)
_cell_length_b 15.8773(7)
_cell_length_c 12.2197(6)
_cell_measurement_reflns_used 4022
_cell_measurement_temperature 293(2)
_cell_measurement_theta_max 29.0480
_cell_measurement_theta_min 3.4358
_cell_volume 1827.03(17)
_computing_cell_refinement 'CrysAlis PRO (Oxford Diffraction, 2010)'
_computing_data_collection 'CrysAlis PRO (Oxford Diffraction, 2010)'
_computing_data_reduction 'CrysAlis PRO (Oxford Diffraction, 2010)'
_computing_molecular_graphics 'ORTEP-3 for Windows (Farrugia, 2012) and PLATON (Spek, 2009)'
_computing_publication_material 'PLATON (Spek, 2009)'
_computing_structure_refinement 'SHELXL97 (Sheldrick, 2008)'
_computing_structure_solution 'SHELXS97 (Sheldrick, 2008)'
_diffrn_ambient_temperature 293(2)
_diffrn_detector_area_resol_mean 16.1049
_diffrn_measured_fraction_theta_full 0.997
_diffrn_measured_fraction_theta_max 0.997
_diffrn_measurement_device_type 'Oxford Diffraction Xcalibur Sapphire3'
_diffrn_measurement_method '\w scans'
_diffrn_radiation_monochromator graphite
_diffrn_radiation_source 'fine-focus sealed tube'
_diffrn_radiation_type MoK\a
_diffrn_radiation_wavelength 0.71073
_diffrn_reflns_av_R_equivalents 0.0475
_diffrn_reflns_av_sigmaI/netI 0.0632
_diffrn_reflns_limit_h_max 10
_diffrn_reflns_limit_h_min -12
_diffrn_reflns_limit_k_max 19
_diffrn_reflns_limit_k_min -19
_diffrn_reflns_limit_l_max 15
_diffrn_reflns_limit_l_min -15
_diffrn_reflns_number 13349
_diffrn_reflns_theta_full 26.00
_diffrn_reflns_theta_max 26.00
_diffrn_reflns_theta_min 3.44
_diffrn_standards_decay_% 0
_diffrn_standards_interval_count 0
_diffrn_standards_interval_time 0
_diffrn_standards_number 0
_exptl_absorpt_coefficient_mu 0.085
_exptl_absorpt_correction_T_max 0.9831
_exptl_absorpt_correction_T_min 0.9748
_exptl_absorpt_correction_type multi-scan
_exptl_absorpt_process_details '(CrysAlis RED; Oxford Diffraction, 2010)'
_exptl_crystal_colour colourless
_exptl_crystal_density_diffrn 1.307
_exptl_crystal_density_method 'not measured'
_exptl_crystal_description Block
_exptl_crystal_F_000 760
_exptl_crystal_size_max 0.30
_exptl_crystal_size_mid 0.20
_exptl_crystal_size_min 0.20
_refine_diff_density_max 0.132
_refine_diff_density_min -0.163
_refine_ls_extinction_method none
_refine_ls_goodness_of_fit_ref 1.027
_refine_ls_hydrogen_treatment constr
_refine_ls_matrix_type full
_refine_ls_number_parameters 254
_refine_ls_number_reflns 3576
_refine_ls_number_restraints 12
_refine_ls_restrained_S_all 1.057
_refine_ls_R_factor_all 0.1283
_refine_ls_R_factor_gt 0.0595
_refine_ls_shift/su_max 0.000
_refine_ls_shift/su_mean 0.000
_refine_ls_structure_factor_coef Fsqd
_refine_ls_weighting_details 'calc w=1/[\s^2^(Fo^2^)+(0.0481P)^2^+0.0647P] where P=(Fo^2^+2Fc^2^)/3'
_refine_ls_weighting_scheme calc
_refine_ls_wR_factor_gt 0.1079
_refine_ls_wR_factor_ref 0.1328
_reflns_number_gt 1918
_reflns_number_total 3576
_reflns_threshold_expression I>2\s(I)
_cod_data_source_file lh5695sup1.cif
_cod_data_source_block I
_cod_original_cell_volume 1827.03(15)
_cod_original_sg_symbol_H-M 'P 21/n'
_cod_database_code 2239256
_cod_database_fobs_code 2239256

loop_
_symmetry_equiv_pos_as_xyz
'x, y, z'
'-x+1/2, y+1/2, -z+1/2'
'-x, -y, -z'
'x-1/2, -y-1/2, z-1/2'

loop_
_atom_site_type_symbol
_atom_site_label
_atom_site_fract_x
_atom_site_fract_y
_atom_site_fract_z
_atom_site_U_iso_or_equiv
_atom_site_adp_type
_atom_site_calc_flag
_atom_site_refinement_flags
_atom_site_occupancy
_atom_site_symmetry_multiplicity
_atom_site_disorder_assembly
_atom_site_disorder_group
C C2 0.1453(2) 0.07319(14) 0.0435(2) 0.0477(6) Uani d . 1 1 . .
C C4 0.3129(2) -0.03037(14) 0.1148(2) 0.0463(6) Uani d . 1 1 . .
C C5 0.3928(2) -0.06426(14) 0.33523(19) 0.0507(6) Uani d . 1 1 . .
H H5A 0.3894 -0.1235 0.3152 0.061 Uiso calc R 1 1 . .
H H5B 0.4916 -0.0469 0.3622 0.061 Uiso calc R 1 1 . .
C C6 0.3630(3) -0.10672(16) 0.5247(2) 0.0647(8) Uani d . 1 1 . .
H H6 0.4218 -0.1527 0.5280 0.078 Uiso calc R 1 1 . .
C C7 0.3085(3) -0.09410(19) 0.6134(2) 0.0742(9) Uani d . 1 1 . .
H H7 0.3312 -0.1312 0.6758 0.089 Uiso calc R 1 1 . .
C C8 0.2209(3) -0.0268(2) 0.6095(3) 0.0756(9) Uani d . 1 1 . .
H H8 0.1837 -0.0185 0.6691 0.091 Uiso calc R 1 1 . .
C C9 0.1882(3) 0.02815(18) 0.5177(2) 0.0658(8) Uani d . 1 1 . .
H H9 0.1296 0.0742 0.5147 0.079 Uiso calc R 1 1 . .
C C11 0.3132(2) -0.01433(14) 0.2289(2) 0.0443(6) Uani d . 1 1 . .
C C12 0.3321(3) -0.05240(15) 0.4307(2) 0.0499(6) Uani d . 1 1 . .
C C13 0.2437(3) 0.01392(16) 0.4299(2) 0.0522(7) Uani d . 1 1 . .
C C14 0.2228(3) 0.04870(15) 0.2367(2) 0.0483(6) Uani d . 1 1 . .
C C16 0.3602(3) -0.11949(17) -0.0314(2) 0.0693(8) Uani d . 1 1 . .
H H16A 0.4132 -0.0854 -0.0688 0.083 Uiso calc R 1 1 . .
H H16B 0.2598 -0.1115 -0.0730 0.083 Uiso calc R 1 1 . .
C C17 0.3982(3) -0.21068(17) -0.0359(2) 0.0731(9) Uani d . 1 1 . .
H H17A 0.3828 -0.2264 -0.1159 0.088 Uiso calc R 1 1 . .
H H17B 0.3360 -0.2449 -0.0078 0.088 Uiso calc R 1 1 . .
C C18 0.5505(3) -0.22899(19) 0.0357(3) 0.0843(10) Uani d . 1 1 . .
H H18A 0.6137 -0.2019 0.0009 0.101 Uiso calc R 1 1 . .
H H18B 0.5674 -0.2892 0.0374 0.101 Uiso calc R 1 1 . .
C C19 0.5809(3) -0.19662(19) 0.1583(2) 0.0783(9) Uani d . 1 1 . .
H H19A 0.5263 -0.2288 0.1963 0.094 Uiso calc R 1 1 . .
H H19B 0.6808 -0.2040 0.2020 0.094 Uiso calc R 1 1 . .
C C20 0.5425(3) -0.10490(16) 0.1567(2) 0.0618(7) Uani d . 1 1 . .
H H20A 0.5606 -0.0853 0.2355 0.074 Uiso calc R 1 1 . .
H H20B 0.6010 -0.0723 0.1229 0.074 Uiso calc R 1 1 . .
C C21 0.0531(2) 0.12112(13) -0.0572(2) 0.0488(6) Uani d D 1 1 A .
C C22 0.0519(3) 0.10222(18) -0.1690(2) 0.0599(7) Uani d D 1 1 . .
H H22 0.1079 0.0582 -0.1794 0.072 Uiso calc PRD 0.702(4) 1 A 1
O O27A 0.1226(5) 0.0461(3) -0.1909(5) 0.076(3) Uani d PD 0.298(4) 1 A 2
H H27A 0.1672 0.0216 -0.1308 0.114 Uiso calc PR 0.298(4) 1 A 2
C C23 -0.0300(3) 0.14697(19) -0.2643(3) 0.0711(8) Uani d D 1 1 A .
H H23 -0.0277 0.1340 -0.3379 0.085 Uiso calc R 1 1 . .
C C24 -0.1140(3) 0.2101(2) -0.2497(3) 0.0745(9) Uani d D 1 1 . .
H H24 -0.1694 0.2404 -0.3140 0.089 Uiso calc R 1 1 A .
C C25 -0.1190(3) 0.23027(16) -0.1420(3) 0.0728(9) Uani d D 1 1 A .
H H25 -0.1787 0.2729 -0.1336 0.087 Uiso calc R 1 1 . .
C C26 -0.0337(3) 0.18620(15) -0.0448(3) 0.0604(7) Uani d D 1 1 . .
H H26 -0.0350 0.2006 0.0286 0.072 Uiso calc PRD 0.298(4) 1 A 3
O O27B -0.0379(3) 0.21092(14) 0.0561(2) 0.0703(11) Uani d PD 0.702(4) 1 A 4
H H27B 0.0250 0.1872 0.1079 0.105 Uiso calc PR 0.702(4) 1 A 4
N N1 0.1407(2) 0.09492(12) 0.14824(18) 0.0522(5) Uani d . 1 1 . .
N N3 0.2261(2) 0.01277(12) 0.02367(17) 0.0499(5) Uani d . 1 1 . .
N N15 0.3930(2) -0.09248(12) 0.08946(17) 0.0536(6) Uani d . 1 1 . .
O O10 0.20328(18) 0.07135(10) 0.33851(15) 0.0621(5) Uani d . 1 1 . .

loop_
_atom_site_aniso_label
_atom_site_aniso_U_11
_atom_site_aniso_U_22
_atom_site_aniso_U_33
_atom_site_aniso_U_12
_atom_site_aniso_U_13
_atom_site_aniso_U_23
C2 0.0481(15) 0.0410(14) 0.0520(16) -0.0057(12) 0.0137(12) -0.0011(12)
C4 0.0432(14) 0.0424(14) 0.0499(15) -0.0060(12) 0.0107(12) -0.0062(12)
C5 0.0486(15) 0.0474(15) 0.0501(16) 0.0009(12) 0.0083(12) -0.0074(12)
C6 0.0749(19) 0.0566(18) 0.0548(18) -0.0014(14) 0.0110(15) -0.0021(15)
C7 0.095(2) 0.071(2) 0.0508(18) -0.0174(19) 0.0165(16) 0.0041(15)
C8 0.082(2) 0.093(2) 0.055(2) -0.0225(19) 0.0271(17) -0.0147(18)
C9 0.0647(19) 0.073(2) 0.0583(19) -0.0039(15) 0.0189(15) -0.0157(16)
C11 0.0454(14) 0.0373(13) 0.0461(15) -0.0035(11) 0.0099(12) -0.0056(11)
C12 0.0515(15) 0.0461(15) 0.0446(15) -0.0074(13) 0.0061(12) -0.0082(12)
C13 0.0559(16) 0.0523(16) 0.0424(15) -0.0050(13) 0.0082(13) -0.0069(13)
C14 0.0527(15) 0.0434(14) 0.0469(15) -0.0046(12) 0.0139(12) -0.0095(12)
C16 0.080(2) 0.0724(19) 0.0500(17) 0.0152(16) 0.0138(14) -0.0087(14)
C17 0.084(2) 0.0658(19) 0.0637(19) 0.0169(16) 0.0171(16) -0.0174(15)
C18 0.085(2) 0.080(2) 0.081(2) 0.0266(18) 0.0185(18) -0.0180(17)
C19 0.0648(19) 0.087(2) 0.072(2) 0.0243(17) 0.0071(15) -0.0029(17)
C20 0.0479(16) 0.075(2) 0.0596(17) -0.0004(14) 0.0144(13) -0.0148(14)
C21 0.0495(15) 0.0381(14) 0.0547(16) -0.0058(12) 0.0117(12) 0.0047(12)
C22 0.0549(17) 0.0660(19) 0.0544(18) -0.0102(15) 0.0121(14) 0.0054(15)
O27A 0.057(4) 0.109(6) 0.061(4) 0.019(4) 0.017(3) 0.009(4)
C23 0.0653(19) 0.079(2) 0.0622(19) -0.0111(17) 0.0115(15) 0.0125(17)
C24 0.070(2) 0.070(2) 0.069(2) -0.0155(17) 0.0042(16) 0.0223(17)
C25 0.0633(19) 0.0512(18) 0.092(2) 0.0057(14) 0.0092(17) 0.0127(17)
C26 0.0659(18) 0.0452(16) 0.0648(19) -0.0019(14) 0.0146(15) 0.0029(14)
O27B 0.083(2) 0.0662(18) 0.061(2) 0.0287(14) 0.0220(14) 0.0006(14)
N1 0.0570(13) 0.0442(12) 0.0518(13) 0.0029(10) 0.0132(10) -0.0018(10)
N3 0.0503(12) 0.0461(12) 0.0507(13) 0.0030(10) 0.0132(10) -0.0030(10)
N15 0.0529(13) 0.0540(13) 0.0486(13) 0.0093(10) 0.0097(10) -0.0106(10)
O10 0.0786(13) 0.0545(11) 0.0527(11) 0.0138(9) 0.0208(9) -0.0054(9)

loop_
_atom_type_symbol
_atom_type_description
_atom_type_scat_dispersion_real
_atom_type_scat_dispersion_imag
_atom_type_scat_source
C C 0.0033 0.0016 'International Tables Vol C Tables 4.2.6.8 and 6.1.1.4'
H H 0.0000 0.0000 'International Tables Vol C Tables 4.2.6.8 and 6.1.1.4'
N N 0.0061 0.0033 'International Tables Vol C Tables 4.2.6.8 and 6.1.1.4'
O O 0.0106 0.0060 'International Tables Vol C Tables 4.2.6.8 and 6.1.1.4'

loop_
_geom_angle_atom_site_label_1
_geom_angle_atom_site_label_2
_geom_angle_atom_site_label_3
_geom_angle
N3 C2 N1 125.1(2)
N3 C2 C21 118.0(2)
N1 C2 C21 116.9(2)
N3 C4 N15 116.3(2)
N3 C4 C11 120.8(2)
N15 C4 C11 122.8(2)
C12 C5 C11 111.9(2)
C12 C5 H5A 109.2
C11 C5 H5A 109.2
C12 C5 H5B 109.2
C11 C5 H5B 109.2
H5A C5 H5B 107.9
C7 C6 C12 121.5(3)
C7 C6 H6 119.2
C12 C6 H6 119.2
C8 C7 C6 120.0(3)
C8 C7 H7 120.0
C6 C7 H7 120.0
C7 C8 C9 120.0(3)
C7 C8 H8 120.0
C9 C8 H8 120.0
C8 C9 C13 118.9(3)
C8 C9 H9 120.5
C13 C9 H9 120.5
C14 C11 C4 114.4(2)
C14 C11 C5 119.7(2)
C4 C11 C5 125.7(2)
C13 C12 C6 116.7(2)
C13 C12 C5 121.2(2)
C6 C12 C5 122.1(2)
C12 C13 C9 122.9(3)
C12 C13 O10 121.5(2)
C9 C13 O10 115.6(2)
N1 C14 O10 110.9(2)
N1 C14 C11 125.8(2)
O10 C14 C11 123.3(2)
N15 C16 C17 110.1(2)
N15 C16 H16A 109.6
C17 C16 H16A 109.6
N15 C16 H16B 109.6
C17 C16 H16B 109.6
H16A C16 H16B 108.2
C16 C17 C18 112.5(2)
C16 C17 H17A 109.1
C18 C17 H17A 109.1
C16 C17 H17B 109.1
C18 C17 H17B 109.1
H17A C17 H17B 107.8
C17 C18 C19 109.9(2)
C17 C18 H18A 109.7
C19 C18 H18A 109.7
C17 C18 H18B 109.7
C19 C18 H18B 109.7
H18A C18 H18B 108.2
C20 C19 C18 110.4(2)
C20 C19 H19A 109.6
C18 C19 H19A 109.6
C20 C19 H19B 109.6
C18 C19 H19B 109.6
H19A C19 H19B 108.1
N15 C20 C19 110.3(2)
N15 C20 H20A 109.6
C19 C20 H20A 109.6
N15 C20 H20B 109.6
C19 C20 H20B 109.6
H20A C20 H20B 108.1
C26 C21 C22 117.6(2)
C26 C21 C2 122.1(2)
C22 C21 C2 120.3(2)
O27A C22 C23 114.5(4)
O27A C22 C21 123.7(4)
C23 C22 C21 121.8(3)
C23 C22 H22 119.1
C21 C22 H22 119.1
C22 O27A H27A 109.5
C24 C23 C22 119.3(3)
C24 C23 H23 120.4
C22 C23 H23 120.4
C23 C24 C25 121.3(3)
C23 C24 H24 119.3
C25 C24 H24 119.3
C24 C25 C26 119.5(3)
C24 C25 H25 120.2
C26 C25 H25 120.2
O27B C26 C21 122.8(3)
O27B C26 C25 116.7(3)
C21 C26 C25 120.5(3)
C21 C26 H26 119.8
C25 C26 H26 119.8
C26 O27B H27B 109.5
C14 N1 C2 115.1(2)
C2 N3 C4 118.7(2)
C4 N15 C20 122.37(19)
C4 N15 C16 119.1(2)
C20 N15 C16 111.89(19)
C14 O10 C13 117.75(19)

loop_
_geom_bond_atom_site_label_1
_geom_bond_atom_site_label_2
_geom_bond_distance
C2 N3 1.326(3)
C2 N1 1.341(3)
C2 C21 1.479(3)
C4 N3 1.349(3)
C4 N15 1.368(3)
C4 C11 1.416(3)
C5 C12 1.495(3)
C5 C11 1.504(3)
C5 H5A 0.9700
C5 H5B 0.9700
C6 C7 1.379(4)
C6 C12 1.387(3)
C6 H6 0.9300
C7 C8 1.371(4)
C7 H7 0.9300
C8 C9 1.373(4)
C8 H8 0.9300
C9 C13 1.379(3)
C9 H9 0.9300
C11 C14 1.372(3)
C12 C13 1.371(3)
C13 O10 1.394(3)
C14 N1 1.338(3)
C14 O10 1.370(3)
C16 N15 1.467(3)
C16 C17 1.503(3)
C16 H16A 0.9700
C16 H16B 0.9700
C17 C18 1.509(4)
C17 H17A 0.9700
C17 H17B 0.9700
C18 C19 1.517(3)
C18 H18A 0.9700
C18 H18B 0.9700
C19 C20 1.504(3)
C19 H19A 0.9700
C19 H19B 0.9700
C20 N15 1.458(3)
C20 H20A 0.9700
C20 H20B 0.9700
C21 C26 1.388(3)
C21 C22 1.395(3)
C22 O27A 1.220(5)
C22 C23 1.378(3)
C22 H22 0.9300
O27A H27A 0.8200
C23 C24 1.357(4)
C23 H23 0.9300
C24 C25 1.371(4)
C24 H24 0.9300
C25 C26 1.397(4)
C25 H25 0.9300
C26 O27B 1.309(3)
C26 H26 0.9300
O27B H27B 0.8200

loop_
_geom_hbond_atom_site_label_D
_geom_hbond_atom_site_label_H
_geom_hbond_atom_site_label_A
_geom_hbond_site_symmetry_A
_geom_hbond_distance_DH
_geom_hbond_distance_HA
_geom_hbond_distance_DA
_geom_hbond_angle_DHA
O27A H27A N3 . 0.82 1.78 2.535(3) 151
O27B H27B N1 . 0.82 1.83 2.551(3) 146
C5 H5B Cg 3_565 0.97 2.67 3.59 159

loop_
_geom_torsion_atom_site_label_1
_geom_torsion_atom_site_label_2
_geom_torsion_atom_site_label_3
_geom_torsion_atom_site_label_4
_geom_torsion
C12 C6 C7 C8 0.4(4)
C6 C7 C8 C9 -0.4(4)
C7 C8 C9 C13 0.6(4)
N3 C4 C11 C14 -1.7(3)
N15 C4 C11 C14 -178.1(2)
N3 C4 C11 C5 173.0(2)
N15 C4 C11 C5 -3.4(4)
C12 C5 C11 C14 15.2(3)
C12 C5 C11 C4 -159.2(2)
C7 C6 C12 C13 -0.6(4)
C7 C6 C12 C5 178.7(2)
C11 C5 C12 C13 -17.3(3)
C11 C5 C12 C6 163.5(2)
C6 C12 C13 C9 0.8(4)
C5 C12 C13 C9 -178.4(2)
C6 C12 C13 O10 -178.6(2)
C5 C12 C13 O10 2.1(3)
C8 C9 C13 C12 -0.8(4)
C8 C9 C13 O10 178.7(2)
C4 C11 C14 N1 -1.5(3)
C5 C11 C14 N1 -176.5(2)
C4 C11 C14 O10 177.2(2)
C5 C11 C14 O10 2.2(3)
N15 C16 C17 C18 -54.4(3)
C16 C17 C18 C19 53.0(3)
C17 C18 C19 C20 -54.2(3)
C18 C19 C20 N15 58.2(3)
N3 C2 C21 C26 -179.10(19)
N1 C2 C21 C26 0.6(3)
N3 C2 C21 C22 0.4(3)
N1 C2 C21 C22 -179.98(17)
C26 C21 C22 O27A -179.45(14)
C2 C21 C22 O27A 1.1(2)
C26 C21 C22 C23 1.1(2)
C2 C21 C22 C23 -178.3(2)
O27A C22 C23 C24 179.2(2)
C21 C22 C23 C24 -1.3(3)
C22 C23 C24 C25 0.0(4)
C23 C24 C25 C26 1.4(4)
C22 C21 C26 O27B -177.9(2)
C2 C21 C26 O27B 1.5(3)
C22 C21 C26 C25 0.3(3)
C2 C21 C26 C25 179.8(2)
C24 C25 C26 O27B 176.8(2)
C24 C25 C26 C21 -1.5(4)
O10 C14 N1 C2 -175.57(18)
C11 C14 N1 C2 3.3(3)
N3 C2 N1 C14 -2.0(3)
C21 C2 N1 C14 178.36(19)
N1 C2 N3 C4 -0.9(3)
C21 C2 N3 C4 178.68(18)
N15 C4 N3 C2 179.44(19)
C11 C4 N3 C2 2.9(3)
N3 C4 N15 C20 137.0(2)
C11 C4 N15 C20 -46.5(3)
N3 C4 N15 C16 -12.1(3)
C11 C4 N15 C16 164.4(2)
C19 C20 N15 C4 148.4(2)
C19 C20 N15 C16 -60.5(3)
C17 C16 N15 C4 -149.8(2)
C17 C16 N15 C20 58.0(3)
N1 C14 O10 C13 160.0(2)
C11 C14 O10 C13 -18.9(3)
C12 C13 O10 C14 16.6(3)
C9 C13 O10 C14 -162.9(2)
